data_4089163
loop_
_publ_author_name
'Alabau, Roberto G.'
'Esteruelas, Miguel A.'
'Oliv\'an, Montserrat'
'O\~nate, Enrique'
'Palacios, Adri\'an U.'
'Tsai, Jui-Yi'
'Xia, Chuanjun'

_publ_section_title
;
 Osmium(II) Complexes Containing a Dianionic CCCC-Donor Tetradentate
 Ligand
;
_journal_issue 23
_journal_name_full Organometallics
_journal_page_first 3981
_journal_paper_doi 10.1021/acs.organomet.6b00776
_journal_volume 35
_journal_year 2016
_chemical_formula_moiety '2(C38 H42 Br N4 O Os P),7(C H2 Cl2)'
_chemical_formula_sum 'C41.5 H49 Br Cl7 N4 O Os P'
_chemical_formula_weight 1169.08
_space_group_IT_number 2
_space_group_name_Hall '-P 1'
_space_group_name_H-M_alt 'P -1'
_symmetry_cell_setting triclinic
_symmetry_space_group_name_H-M 'P -1'
_atom_sites_solution_hydrogens geom
_atom_sites_solution_primary direct
_atom_sites_solution_secondary difmap
_audit_creation_method SHELXL-97
_cell_angle_alpha 102.1450(10)
_cell_angle_beta 94.2660(10)
_cell_angle_gamma 114.7860(10)
_cell_formula_units_Z 2
_cell_length_a 11.8972(8)
_cell_length_b 13.1287(8)
_cell_length_c 16.5970(16)
_cell_measurement_reflns_used 9297
_cell_measurement_temperature 100(2)
_cell_measurement_theta_max 28
_cell_measurement_theta_min 2
_cell_volume 2261.9(3)
_computing_cell_refinement 'SAINT+ v. 7.56a (Bruker AXS, 2008)'
_computing_data_collection 'apex2 v. 7.0 (Bruker AXS, 2009)'
_computing_data_reduction 'SAINT+ v. 7.56a (Bruker AXS, 2008)'
_computing_molecular_graphics 'XP, SHELXTL v. 6.14 (Bruker, 2000)'
_computing_publication_material 'XCIF, SHELXTL v. 6.14 (Bruker, 2000)'
_computing_structure_refinement 'SHELXL-97 (Sheldrick, 1997)'
_computing_structure_solution 'SHELXS-97 (Sheldrick, 1990)'
_diffrn_ambient_temperature 100(2)
_diffrn_detector_area_resol_mean 8.33
_diffrn_measured_fraction_theta_full 0.982
_diffrn_measured_fraction_theta_max 0.905
_diffrn_measurement_device_type 'Bruker APEX DUO system'
_diffrn_measurement_method '\w rotations with narrow frames'
_diffrn_radiation_monochromator graphite
_diffrn_radiation_source 'normal-focus sealed tube'
_diffrn_radiation_type MoK\a
_diffrn_radiation_wavelength 0.71073
_diffrn_reflns_av_R_equivalents 0.0296
_diffrn_reflns_av_sigmaI/netI 0.0399
_diffrn_reflns_limit_h_max 15
_diffrn_reflns_limit_h_min -15
_diffrn_reflns_limit_k_max 17
_diffrn_reflns_limit_k_min -17
_diffrn_reflns_limit_l_max 21
_diffrn_reflns_limit_l_min -21
_diffrn_reflns_number 27672
_diffrn_reflns_theta_full 27.50
_diffrn_reflns_theta_max 28.68
_diffrn_reflns_theta_min 1.28
_diffrn_standards_decay_% 0
_exptl_absorpt_coefficient_mu 4.189
_exptl_absorpt_correction_T_max 0.862
_exptl_absorpt_correction_T_min 0.676
_exptl_absorpt_correction_type multi-scan
_exptl_absorpt_process_details
;
Absorption correction performed with SADABS program. This is based on the
method of Blessing: Blessing, R. H., Acta Crystallogr., Sect. A 1995, 51, 33.

SADABS: Area-Detector Absorption Correction. Bruker-AXS 
within SAINT+ package, v. 6.1 (2000).
;
_exptl_crystal_colour yellow
_exptl_crystal_density_diffrn 1.716
_exptl_crystal_density_method 'not measured'
_exptl_crystal_description 'irregular block'
_exptl_crystal_F_000 1158
_exptl_crystal_size_max 0.18
_exptl_crystal_size_mid 0.12
_exptl_crystal_size_min 0.08
_refine_diff_density_max 2.200
_refine_diff_density_min -2.313
_refine_diff_density_rms 0.137
_refine_ls_extinction_method none
_refine_ls_goodness_of_fit_ref 0.880
_refine_ls_hydrogen_treatment mixed
_refine_ls_matrix_type full
_refine_ls_number_parameters 514
_refine_ls_number_reflns 10562
_refine_ls_number_restraints 8
_refine_ls_restrained_S_all 0.881
_refine_ls_R_factor_all 0.0416
_refine_ls_R_factor_gt 0.0337
_refine_ls_shift/su_max 0.002
_refine_ls_shift/su_mean 0.000
_refine_ls_structure_factor_coef Fsqd
_refine_ls_weighting_details 'calc w=1/[\s^2^(Fo^2^)+(0.0547P)^2^+9.0018P] where P=(Fo^2^+2Fc^2^)/3'
_refine_ls_weighting_scheme calc
_refine_ls_wR_factor_gt 0.0839
_refine_ls_wR_factor_ref 0.0882
_reflns_number_gt 9198
_reflns_number_total 10562
_reflns_threshold_expression >2sigma(I)
_cod_data_source_file om6b00776_si_002.cif
_cod_data_source_block 2-enrique210
_cod_original_sg_symbol_H-M P-1
_cod_original_formula_sum 'C41.50 H49 Br Cl7 N4 O Os P'
_cod_database_code 4089163

loop_
_symmetry_equiv_pos_as_xyz
'x, y, z'
'-x, -y, -z'

loop_
_atom_site_label
_atom_site_type_symbol
_atom_site_fract_x
_atom_site_fract_y
_atom_site_fract_z
_atom_site_U_iso_or_equiv
_atom_site_adp_type
_atom_site_occupancy
_atom_site_symmetry_multiplicity
_atom_site_calc_flag
_atom_site_refinement_flags
_atom_site_disorder_assembly
_atom_site_disorder_group
Os Os 0.863725(14) 0.138692(13) 0.756731(9) 0.01310(5) Uani 1 1 d . . .
Br Br 1.09208(4) 0.26120(3) 0.73215(3) 0.02010(9) Uani 1 1 d . . .
P P 0.65530(9) 0.04294(9) 0.77573(6) 0.01520(19) Uani 1 1 d . . .
Cl1 Cl 0.09257(16) 0.38374(14) 0.51515(10) 0.0576(4) Uani 1 1 d . . .
Cl2 Cl 0.24841(13) 0.60145(12) 0.64163(10) 0.0450(3) Uani 1 1 d . . .
Cl3 Cl 0.55340(16) 0.58628(15) 0.73008(11) 0.0573(4) Uani 1 1 d . . .
Cl4 Cl 0.4778(2) 0.37692(19) 0.78732(19) 0.0903(8) Uani 1 1 d . . .
N1 N 0.8194(3) 0.1469(3) 0.5804(2) 0.0159(6) Uani 1 1 d . . .
N2 N 0.8366(3) -0.0138(3) 0.5680(2) 0.0157(6) Uani 1 1 d . . .
N3 N 0.8921(3) -0.0909(3) 0.7337(2) 0.0164(7) Uani 1 1 d . . .
N4 N 1.0276(3) 0.0391(3) 0.8408(2) 0.0150(6) Uani 1 1 d . . .
O1 O 0.9413(3) 0.3114(3) 0.92724(19) 0.0257(7) Uani 1 1 d . . .
C7 C 0.8325(3) 0.0748(3) 0.6258(2) 0.0162(8) Uani 1 1 d . . .
C8 C 0.8164(4) 0.1053(3) 0.4953(2) 0.0164(8) Uani 1 1 d . . .
C9 C 0.8052(4) 0.1429(4) 0.4233(3) 0.0204(8) Uani 1 1 d . . .
H9 H 0.7999 0.2138 0.4266 0.024 Uiso 1 1 calc R . .
C10 C 0.8021(4) 0.0724(4) 0.3471(3) 0.0207(8) Uani 1 1 d . . .
H10 H 0.7929 0.0954 0.2975 0.025 Uiso 1 1 calc R . .
C11 C 0.8121(4) -0.0310(4) 0.3411(3) 0.0218(9) Uani 1 1 d . . .
H11 H 0.8099 -0.0764 0.2877 0.026 Uiso 1 1 calc R . .
C12 C 0.8249(4) -0.0684(4) 0.4113(3) 0.0210(8) Uani 1 1 d . . .
H12 H 0.8325 -0.1384 0.4078 0.025 Uiso 1 1 calc R . .
C13 C 0.8263(4) 0.0012(4) 0.4878(2) 0.0175(8) Uani 1 1 d . . .
C6 C 0.8119(4) 0.2490(3) 0.6262(3) 0.0169(8) Uani 1 1 d . . .
C1 C 0.8248(4) 0.2630(3) 0.7133(3) 0.0160(7) Uani 1 1 d . . .
C2 C 0.8163(4) 0.3614(4) 0.7584(3) 0.0189(8) Uani 1 1 d . . .
H2 H 0.8277 0.3776 0.8178 0.023 Uiso 1 1 calc R . .
C3 C 0.7918(4) 0.4367(4) 0.7205(3) 0.0239(9) Uani 1 1 d . . .
H3 H 0.7855 0.5017 0.7540 0.029 Uiso 1 1 calc R . .
C4 C 0.7766(4) 0.4174(4) 0.6347(3) 0.0237(9) Uani 1 1 d . . .
H4 H 0.7591 0.4684 0.6087 0.028 Uiso 1 1 calc R . .
C5 C 0.7871(4) 0.3226(4) 0.5864(3) 0.0206(8) Uani 1 1 d . . .
H5 H 0.7776 0.3083 0.5272 0.025 Uiso 1 1 calc R . .
C14 C 0.8422(4) -0.1186(3) 0.5811(2) 0.0182(8) Uani 1 1 d . . .
H14A H 0.9305 -0.1068 0.5852 0.022 Uiso 1 1 calc R . .
H14B H 0.7913 -0.1848 0.5316 0.022 Uiso 1 1 calc R . .
C15 C 0.7949(4) -0.1493(3) 0.6587(2) 0.0168(8) Uani 1 1 d . . .
H15A H 0.7252 -0.1282 0.6672 0.020 Uiso 1 1 calc R . .
H15B H 0.7608 -0.2346 0.6500 0.020 Uiso 1 1 calc R . .
C16 C 0.9290(3) 0.0210(3) 0.7809(2) 0.0147(7) Uani 1 1 d . . .
C17 C 0.9651(4) -0.1407(3) 0.7611(2) 0.0162(8) Uani 1 1 d . . .
C18 C 0.9612(4) -0.2504(3) 0.7320(2) 0.0179(8) Uani 1 1 d . . .
H18 H 0.9006 -0.3080 0.6855 0.021 Uiso 1 1 calc R . .
C19 C 1.0518(4) -0.2702(4) 0.7756(3) 0.0212(8) Uani 1 1 d . . .
H19 H 1.0528 -0.3435 0.7584 0.025 Uiso 1 1 calc R . .
C20 C 1.1406(4) -0.1856(4) 0.8433(3) 0.0205(8) Uani 1 1 d . . .
H20 H 1.2009 -0.2025 0.8709 0.025 Uiso 1 1 calc R . .
C21 C 1.1439(4) -0.0771(4) 0.8718(3) 0.0187(8) Uani 1 1 d . . .
H21 H 1.2052 -0.0192 0.9179 0.022 Uiso 1 1 calc R . .
C22 C 1.0525(4) -0.0573(3) 0.8294(2) 0.0157(7) Uani 1 1 d . . .
C23 C 1.1017(4) 0.1406(3) 0.9098(2) 0.0166(8) Uani 1 1 d . . .
C24 C 1.2237(4) 0.2138(4) 0.9050(3) 0.0209(8) Uani 1 1 d . . .
H24 H 1.2561 0.2006 0.8553 0.025 Uiso 1 1 calc R . .
C25 C 1.2983(4) 0.3064(4) 0.9735(3) 0.0243(9) Uani 1 1 d . . .
H25 H 1.3826 0.3565 0.9713 0.029 Uiso 1 1 calc R . .
C26 C 1.2494(4) 0.3257(4) 1.0453(3) 0.0247(9) Uani 1 1 d . . .
H26 H 1.2997 0.3904 1.0917 0.030 Uiso 1 1 calc R . .
C27 C 1.1283(4) 0.2518(4) 1.0499(3) 0.0256(9) Uani 1 1 d . . .
H27 H 1.0956 0.2652 1.0994 0.031 Uiso 1 1 calc R . .
C28 C 1.0538(4) 0.1573(4) 0.9817(3) 0.0216(8) Uani 1 1 d . . .
H28 H 0.9708 0.1051 0.9848 0.026 Uiso 1 1 calc R . .
C29 C 0.9112(4) 0.2389(3) 0.8655(3) 0.0171(8) Uani 1 1 d . . .
C30 C 0.5258(4) -0.0061(4) 0.6846(3) 0.0197(8) Uani 1 1 d . . .
H30 H 0.4455 -0.0358 0.7067 0.024 Uiso 1 1 calc R . .
C31 C 0.5158(4) -0.1076(4) 0.6139(3) 0.0250(9) Uani 1 1 d . . .
H31A H 0.4439 -0.1300 0.5697 0.037 Uiso 1 1 calc R . .
H31B H 0.5038 -0.1741 0.6362 0.037 Uiso 1 1 calc R . .
H31C H 0.5932 -0.0836 0.5905 0.037 Uiso 1 1 calc R . .
C32 C 0.5273(4) 0.0919(4) 0.6470(3) 0.0261(9) Uani 1 1 d . . .
H32A H 0.5859 0.1052 0.6075 0.039 Uiso 1 1 calc R . .
H32B H 0.5544 0.1635 0.6921 0.039 Uiso 1 1 calc R . .
H32C H 0.4426 0.0695 0.6175 0.039 Uiso 1 1 calc R . .
C33 C 0.6151(4) 0.1392(4) 0.8562(3) 0.0215(8) Uani 1 1 d . . .
H33 H 0.6646 0.2200 0.8512 0.026 Uiso 1 1 calc R . .
C34 C 0.6599(4) 0.1415(4) 0.9460(3) 0.0287(10) Uani 1 1 d . . .
H34A H 0.6608 0.2090 0.9855 0.043 Uiso 1 1 calc R . .
H34B H 0.7449 0.1470 0.9512 0.043 Uiso 1 1 calc R . .
H34C H 0.6024 0.0700 0.9588 0.043 Uiso 1 1 calc R . .
C35 C 0.4771(4) 0.1188(4) 0.8473(3) 0.0293(10) Uani 1 1 d . . .
H35A H 0.4231 0.0391 0.8491 0.044 Uiso 1 1 calc R . .
H35B H 0.4515 0.1303 0.7937 0.044 Uiso 1 1 calc R . .
H35C H 0.4687 0.1741 0.8934 0.044 Uiso 1 1 calc R . .
C36 C 0.6080(4) -0.0963(4) 0.8077(3) 0.0209(8) Uani 1 1 d . . .
H36 H 0.6133 -0.1522 0.7587 0.025 Uiso 1 1 calc R . .
C37 C 0.6975(4) -0.0913(4) 0.8816(3) 0.0269(10) Uani 1 1 d . . .
H37A H 0.6741 -0.0640 0.9344 0.040 Uiso 1 1 calc R . .
H37B H 0.7841 -0.0375 0.8804 0.040 Uiso 1 1 calc R . .
H37C H 0.6913 -0.1691 0.8773 0.040 Uiso 1 1 calc R . .
C38 C 0.4722(4) -0.1555(4) 0.8217(3) 0.0263(9) Uani 1 1 d . . .
H38A H 0.4542 -0.2324 0.8297 0.039 Uiso 1 1 calc R . .
H38B H 0.4142 -0.1644 0.7727 0.039 Uiso 1 1 calc R . .
H38C H 0.4615 -0.1077 0.8716 0.039 Uiso 1 1 calc R . .
C39 C 0.1042(5) 0.4747(4) 0.6129(3) 0.0357(11) Uani 1 1 d . . .
H39A H 0.0342 0.4967 0.6104 0.043 Uiso 1 1 calc R . .
H39B H 0.0959 0.4316 0.6562 0.043 Uiso 1 1 calc R . .
C40 C 0.4283(8) 0.4573(8) 0.7346(6) 0.079(2) Uani 1 1 d . . .
H40A H 0.3851 0.4094 0.6769 0.095 Uiso 1 1 calc R . .
H40B H 0.3668 0.4761 0.7636 0.095 Uiso 1 1 calc R . .
C41 C 0.2095(4) 0.5062(4) 0.9289(3) 0.0372(12) Uiso 1 1 d D . .
H41A H 0.1812 0.4241 0.8975 0.045 Uiso 0.60 1 calc PR A 1
H41B H 0.1910 0.5069 0.9862 0.045 Uiso 0.60 1 calc PR A 1
H41C H 0.1915 0.4251 0.9010 0.045 Uiso 0.25 1 d PR A 2
H41D H 0.1634 0.5044 0.9763 0.045 Uiso 0.25 1 d PR A 2
H41E H 0.1313 0.4957 0.9508 0.045 Uiso 0.15 1 d PR A 3
H41F H 0.2042 0.4282 0.9054 0.045 Uiso 0.15 1 d PR A 3
Cl5A Cl 0.1239(2) 0.5633(2) 0.87995(16) 0.0362(5) Uiso 0.60 1 d PD B 1
Cl6A Cl 0.3747(2) 0.5837(2) 0.9358(2) 0.0411(6) Uiso 0.60 1 d PD B 1
Cl5B Cl 0.1555(5) 0.5638(4) 0.8575(3) 0.0249(10) Uiso 0.25 1 d PD B 2
Cl6B Cl 0.3718(4) 0.5880(4) 0.9678(4) 0.0225(9) Uiso 0.25 1 d PD B 2
Cl5C Cl 0.2232(9) 0.5796(7) 0.8488(5) 0.0364(18) Uiso 0.15 1 d PD B 3
Cl6C Cl 0.3410(8) 0.5870(8) 1.0117(6) 0.042(2) Uiso 0.15 1 d PD B 3
C42 C 0.5668(12) 0.5172(10) 0.5023(12) 0.079(5) Uiso 0.50 1 d PD C -1
H42A H 0.6063 0.4991 0.4544 0.095 Uiso 0.50 1 calc PR C -1
H42B H 0.6305 0.5467 0.5541 0.095 Uiso 0.50 1 calc PR C -1
Cl7 Cl 0.5239(9) 0.6271(8) 0.4913(7) 0.1420(19) Uiso 0.50 1 d PD C -1
Cl8 Cl 0.4396(9) 0.3888(8) 0.5069(7) 0.1420(19) Uiso 0.50 1 d PD C -1

loop_
_atom_site_aniso_label
_atom_site_aniso_U_11
_atom_site_aniso_U_22
_atom_site_aniso_U_33
_atom_site_aniso_U_23
_atom_site_aniso_U_13
_atom_site_aniso_U_12
Os 0.01302(8) 0.01400(8) 0.01223(8) 0.00331(5) 0.00168(5) 0.00618(6)
Br 0.01643(19) 0.0212(2) 0.0221(2) 0.00670(16) 0.00419(15) 0.00735(16)
P 0.0143(5) 0.0180(5) 0.0137(5) 0.0041(4) 0.0024(4) 0.0077(4)
Cl1 0.0539(9) 0.0451(8) 0.0417(8) -0.0042(6) 0.0160(7) -0.0018(7)
Cl2 0.0321(7) 0.0328(7) 0.0543(9) 0.0037(6) 0.0004(6) 0.0046(5)
Cl3 0.0569(9) 0.0538(9) 0.0597(10) 0.0189(8) 0.0070(8) 0.0222(8)
Cl4 0.0667(12) 0.0643(12) 0.160(2) 0.0546(14) 0.0519(14) 0.0313(10)
N1 0.0145(16) 0.0176(16) 0.0133(16) 0.0039(13) 0.0023(13) 0.0053(13)
N2 0.0154(16) 0.0191(16) 0.0128(15) 0.0028(13) 0.0031(13) 0.0085(13)
N3 0.0178(16) 0.0175(16) 0.0136(16) 0.0032(13) 0.0013(13) 0.0083(13)
N4 0.0157(16) 0.0173(16) 0.0137(16) 0.0051(13) 0.0031(13) 0.0083(13)
O1 0.0300(17) 0.0234(16) 0.0197(15) 0.0014(13) 0.0006(13) 0.0109(13)
C7 0.0107(17) 0.0195(19) 0.0179(19) 0.0063(15) 0.0037(15) 0.0057(15)
C8 0.0118(18) 0.0203(19) 0.0134(18) 0.0036(15) 0.0024(14) 0.0041(15)
C9 0.0138(18) 0.022(2) 0.025(2) 0.0104(17) 0.0037(16) 0.0056(16)
C10 0.0162(19) 0.032(2) 0.0128(19) 0.0083(17) 0.0016(15) 0.0089(17)
C11 0.018(2) 0.031(2) 0.0138(19) 0.0049(17) 0.0050(16) 0.0097(18)
C12 0.019(2) 0.025(2) 0.017(2) 0.0046(16) 0.0035(16) 0.0088(17)
C13 0.0124(17) 0.023(2) 0.0168(19) 0.0060(16) 0.0030(15) 0.0071(15)
C6 0.0140(18) 0.0146(18) 0.020(2) 0.0029(15) 0.0021(15) 0.0052(15)
C1 0.0117(17) 0.0152(18) 0.0183(19) 0.0042(15) 0.0023(15) 0.0036(14)
C2 0.0186(19) 0.020(2) 0.0171(19) 0.0060(16) 0.0036(16) 0.0073(16)
C3 0.025(2) 0.0153(19) 0.032(2) 0.0051(17) 0.0048(19) 0.0101(17)
C4 0.025(2) 0.021(2) 0.029(2) 0.0111(18) 0.0056(18) 0.0114(18)
C5 0.020(2) 0.023(2) 0.020(2) 0.0095(17) 0.0025(16) 0.0093(17)
C14 0.022(2) 0.0192(19) 0.0168(19) 0.0033(15) 0.0027(16) 0.0132(16)
C15 0.0162(18) 0.0171(19) 0.0164(19) 0.0035(15) 0.0006(15) 0.0074(15)
C16 0.0118(17) 0.0179(18) 0.0140(18) 0.0056(15) 0.0053(14) 0.0051(15)
C17 0.0179(19) 0.0172(19) 0.0166(19) 0.0067(15) 0.0062(15) 0.0092(15)
C18 0.022(2) 0.0167(19) 0.0149(19) 0.0035(15) 0.0034(16) 0.0088(16)
C19 0.028(2) 0.021(2) 0.020(2) 0.0072(16) 0.0068(17) 0.0146(18)
C20 0.021(2) 0.026(2) 0.021(2) 0.0101(17) 0.0045(17) 0.0146(17)
C21 0.0187(19) 0.023(2) 0.0155(19) 0.0070(16) 0.0040(16) 0.0099(16)
C22 0.0183(19) 0.0179(19) 0.0133(18) 0.0064(15) 0.0065(15) 0.0086(15)
C23 0.0168(19) 0.0177(19) 0.0150(18) 0.0043(15) -0.0008(15) 0.0082(15)
C24 0.020(2) 0.022(2) 0.020(2) 0.0047(17) 0.0030(17) 0.0101(17)
C25 0.017(2) 0.023(2) 0.029(2) 0.0066(18) -0.0029(17) 0.0064(17)
C26 0.034(2) 0.021(2) 0.017(2) 0.0008(16) -0.0059(18) 0.0127(19)
C27 0.032(2) 0.030(2) 0.017(2) 0.0052(17) 0.0053(18) 0.015(2)
C28 0.022(2) 0.026(2) 0.018(2) 0.0087(17) 0.0027(17) 0.0105(17)
C29 0.0169(19) 0.0167(19) 0.019(2) 0.0054(16) 0.0016(15) 0.0091(15)
C30 0.0165(19) 0.024(2) 0.0157(19) 0.0063(16) 0.0006(15) 0.0067(16)
C31 0.017(2) 0.031(2) 0.020(2) -0.0002(18) -0.0033(17) 0.0083(18)
C32 0.018(2) 0.032(2) 0.028(2) 0.0123(19) -0.0008(18) 0.0095(18)
C33 0.022(2) 0.023(2) 0.020(2) 0.0013(17) 0.0045(17) 0.0126(17)
C34 0.028(2) 0.036(3) 0.018(2) 0.0024(19) 0.0086(18) 0.012(2)
C35 0.026(2) 0.033(3) 0.029(2) 0.002(2) 0.0093(19) 0.016(2)
C36 0.020(2) 0.022(2) 0.022(2) 0.0095(17) 0.0068(17) 0.0090(17)
C37 0.025(2) 0.032(2) 0.030(2) 0.017(2) 0.0069(19) 0.0139(19)
C38 0.024(2) 0.027(2) 0.027(2) 0.0101(19) 0.0085(18) 0.0081(18)
C39 0.033(3) 0.029(3) 0.037(3) 0.009(2) 0.007(2) 0.006(2)
C40 0.058(5) 0.087(6) 0.074(6) 0.036(5) 0.004(4) 0.010(4)

loop_
_atom_type_symbol
_atom_type_description
_atom_type_scat_dispersion_real
_atom_type_scat_dispersion_imag
_atom_type_scat_source
C C 0.0033 0.0016 'International Tables Vol C Tables 4.2.6.8 and 6.1.1.4'
H H 0.0000 0.0000 'International Tables Vol C Tables 4.2.6.8 and 6.1.1.4'
N N 0.0061 0.0033 'International Tables Vol C Tables 4.2.6.8 and 6.1.1.4'
O O 0.0106 0.0060 'International Tables Vol C Tables 4.2.6.8 and 6.1.1.4'
P P 0.1023 0.0942 'International Tables Vol C Tables 4.2.6.8 and 6.1.1.4'
Os Os -1.2165 7.6030 'International Tables Vol C Tables 4.2.6.8 and 6.1.1.4'
Cl Cl 0.1484 0.1585 'International Tables Vol C Tables 4.2.6.8 and 6.1.1.4'
Br Br -0.2901 2.4595 'International Tables Vol C Tables 4.2.6.8 and 6.1.1.4'

loop_
_geom_angle_atom_site_label_1
_geom_angle_atom_site_label_2
_geom_angle_atom_site_label_3
_geom_angle
C29 Os C16 98.46(16)
C29 Os C7 162.67(16)
C16 Os C7 94.31(15)
C29 Os C1 88.17(16)
C16 Os C1 167.47(14)
C7 Os C1 77.22(15)
C29 Os P 91.44(12)
C16 Os P 99.27(10)
C7 Os P 98.04(10)
C1 Os P 91.13(11)
C29 Os Br 87.79(12)
C16 Os Br 86.13(10)
C7 Os Br 81.41(10)
C1 Os Br 83.51(10)
P Os Br 174.61(3)
C30 P C33 102.03(19)
C30 P C36 99.92(19)
C33 P C36 105.7(2)
C30 P Os 118.22(14)
C33 P Os 111.50(14)
C36 P Os 117.56(13)
C7 N1 C8 111.6(3)
C7 N1 C6 117.0(3)
C8 N1 C6 131.4(3)
C7 N2 C13 111.3(3)
C7 N2 C14 128.2(3)
C13 N2 C14 120.4(3)
C16 N3 C17 112.7(3)
C16 N3 C15 124.7(3)
C17 N3 C15 122.4(3)
C16 N4 C22 111.9(3)
C16 N4 C23 128.5(3)
C22 N4 C23 119.5(3)
N2 C7 N1 104.9(3)
N2 C7 Os 138.9(3)
N1 C7 Os 115.6(3)
N1 C8 C13 105.3(3)
N1 C8 C9 135.3(4)
C13 C8 C9 119.3(4)
C10 C9 C8 117.4(4)
C10 C9 H9 121.3
C8 C9 H9 121.3
C9 C10 C11 122.3(4)
C9 C10 H10 118.9
C11 C10 H10 118.9
C12 C11 C10 121.0(4)
C12 C11 H11 119.5
C10 C11 H11 119.5
C11 C12 C13 116.9(4)
C11 C12 H12 121.6
C13 C12 H12 121.6
N2 C13 C12 130.2(4)
N2 C13 C8 106.8(3)
C12 C13 C8 123.0(4)
C5 C6 C1 123.9(4)
C5 C6 N1 122.2(4)
C1 C6 N1 113.8(3)
C2 C1 C6 114.3(4)
C2 C1 Os 129.9(3)
C6 C1 Os 115.7(3)
C3 C2 C1 123.1(4)
C3 C2 H2 118.4
C1 C2 H2 118.4
C4 C3 C2 120.3(4)
C4 C3 H3 119.8
C2 C3 H3 119.8
C3 C4 C5 119.3(4)
C3 C4 H4 120.3
C5 C4 H4 120.3
C4 C5 C6 119.0(4)
C4 C5 H5 120.5
C6 C5 H5 120.5
N2 C14 C15 113.4(3)
N2 C14 H14A 108.9
C15 C14 H14A 108.9
N2 C14 H14B 108.9
C15 C14 H14B 108.9
H14A C14 H14B 107.7
N3 C15 C14 113.1(3)
N3 C15 H15A 109.0
C14 C15 H15A 109.0
N3 C15 H15B 109.0
C14 C15 H15B 109.0
H15A C15 H15B 107.8
N3 C16 N4 103.1(3)
N3 C16 Os 127.2(3)
N4 C16 Os 129.4(3)
C22 C17 N3 106.0(3)
C22 C17 C18 122.1(4)
N3 C17 C18 131.9(4)
C19 C18 C17 116.0(4)
C19 C18 H18 122.0
C17 C18 H18 122.0
C20 C19 C18 121.8(4)
C20 C19 H19 119.1
C18 C19 H19 119.1
C21 C20 C19 122.0(4)
C21 C20 H20 119.0
C19 C20 H20 119.0
C20 C21 C22 116.6(4)
C20 C21 H21 121.7
C22 C21 H21 121.7
C17 C22 C21 121.6(4)
C17 C22 N4 106.3(3)
C21 C22 N4 132.1(4)
C28 C23 C24 121.2(4)
C28 C23 N4 119.4(4)
C24 C23 N4 119.2(4)
C23 C24 C25 119.3(4)
C23 C24 H24 120.3
C25 C24 H24 120.3
C24 C25 C26 119.8(4)
C24 C25 H25 120.1
C26 C25 H25 120.1
C27 C26 C25 120.5(4)
C27 C26 H26 119.8
C25 C26 H26 119.8
C26 C27 C28 119.9(4)
C26 C27 H27 120.0
C28 C27 H27 120.0
C23 C28 C27 119.3(4)
C23 C28 H28 120.4
C27 C28 H28 120.4
O1 C29 Os 171.2(3)
C31 C30 C32 109.1(4)
C31 C30 P 114.6(3)
C32 C30 P 114.2(3)
C31 C30 H30 106.1
C32 C30 H30 106.1
P C30 H30 106.1
C30 C31 H31A 109.5
C30 C31 H31B 109.5
H31A C31 H31B 109.5
C30 C31 H31C 109.5
H31A C31 H31C 109.5
H31B C31 H31C 109.5
C30 C32 H32A 109.5
C30 C32 H32B 109.5
H32A C32 H32B 109.5
C30 C32 H32C 109.5
H32A C32 H32C 109.5
H32B C32 H32C 109.5
C34 C33 C35 108.5(4)
C34 C33 P 112.4(3)
C35 C33 P 117.7(3)
C34 C33 H33 105.8
C35 C33 H33 105.8
P C33 H33 105.8
C33 C34 H34A 109.5
C33 C34 H34B 109.5
H34A C34 H34B 109.5
C33 C34 H34C 109.5
H34A C34 H34C 109.5
H34B C34 H34C 109.5
C33 C35 H35A 109.5
C33 C35 H35B 109.5
H35A C35 H35B 109.5
C33 C35 H35C 109.5
H35A C35 H35C 109.5
H35B C35 H35C 109.5
C38 C36 C37 109.1(4)
C38 C36 P 116.5(3)
C37 C36 P 115.4(3)
C38 C36 H36 104.8
C37 C36 H36 104.8
P C36 H36 104.8
C36 C37 H37A 109.5
C36 C37 H37B 109.5
H37A C37 H37B 109.5
C36 C37 H37C 109.5
H37A C37 H37C 109.5
H37B C37 H37C 109.5
C36 C38 H38A 109.5
C36 C38 H38B 109.5
H38A C38 H38B 109.5
C36 C38 H38C 109.5
H38A C38 H38C 109.5
H38B C38 H38C 109.5
Cl2 C39 Cl1 111.7(3)
Cl2 C39 H39A 109.3
Cl1 C39 H39A 109.3
Cl2 C39 H39B 109.3
Cl1 C39 H39B 109.3
H39A C39 H39B 107.9
Cl3 C40 Cl4 112.3(5)
Cl3 C40 H40A 109.2
Cl4 C40 H40A 109.2
Cl3 C40 H40B 109.2
Cl4 C40 H40B 109.2
H40A C40 H40B 107.9
Cl5A C41 Cl5B 18.06(18)
Cl5A C41 Cl6B 121.3(3)
Cl5B C41 Cl6B 112.0(3)
Cl5A C41 Cl6C 125.5(4)
Cl5B C41 Cl6C 125.3(4)
Cl6B C41 Cl6C 27.5(3)
Cl5A C41 Cl6A 113.4(3)
Cl5B C41 Cl6A 100.4(3)
Cl6B C41 Cl6A 17.21(17)
Cl6C C41 Cl6A 44.7(4)
Cl5A C41 Cl5C 42.6(3)
Cl5B C41 Cl5C 25.4(3)
Cl6B C41 Cl5C 90.2(4)
Cl6C C41 Cl5C 110.4(5)
Cl6A C41 Cl5C 76.4(4)
Cl5A C41 H41A 108.9
Cl5B C41 H41A 103.5
Cl6B C41 H41A 116.1
Cl6C C41 H41A 125.0
Cl6A C41 H41A 108.9
Cl5C C41 H41A 103.6
Cl5A C41 H41B 108.9
Cl5B C41 H41B 126.4
Cl6B C41 H41B 91.7
Cl6C C41 H41B 64.3
Cl6A C41 H41B 108.9
Cl5C C41 H41B 144.0
H41A C41 H41B 107.7
Cl5A C41 H41C 115.7
Cl5B C41 H41C 109.2
Cl6B C41 H41C 109.2
Cl6C C41 H41C 117.9
Cl6A C41 H41C 103.0
Cl5C C41 H41C 106.7
H41A C41 H41C 7.3
H41B C41 H41C 106.5
Cl5A C41 H41D 91.2
Cl5B C41 H41D 109.2
Cl6B C41 H41D 109.2
Cl6C C41 H41D 81.8
Cl6A C41 H41D 126.2
Cl5C C41 H41D 131.3
H41A C41 H41D 106.5
H41B C41 H41D 19.9
H41C C41 H41D 107.9
Cl5A C41 H41E 67.0
Cl5B C41 H41E 84.5
Cl6B C41 H41E 136.0
Cl6C C41 H41E 109.6
Cl6A C41 H41E 150.9
Cl5C C41 H41E 109.6
H41A C41 H41E 97.5
H41B C41 H41E 49.4
H41C C41 H41E 102.3
H41D C41 H41E 29.6
Cl5A C41 H41F 123.4
Cl5B C41 H41F 115.4
Cl6B C41 H41F 100.9
Cl6C C41 H41F 109.6
Cl6A C41 H41F 95.7
Cl5C C41 H41F 109.6
H41A C41 H41F 15.8
H41B C41 H41F 105.3
H41C C41 H41F 8.6
H41D C41 H41F 109.7
H41E C41 H41F 108.1
C41 Cl5A H41E 33.9
Cl8 C42 Cl7 113.4(7)
Cl8 C42 H42A 108.9
Cl7 C42 H42A 108.9
Cl8 C42 H42B 108.9
Cl7 C42 H42B 108.9
H42A C42 H42B 107.7

loop_
_geom_bond_atom_site_label_1
_geom_bond_atom_site_label_2
_geom_bond_distance
Os C29 1.880(4)
Os C16 2.092(4)
Os C7 2.101(4)
Os C1 2.116(4)
Os P 2.3447(10)
Os Br 2.6289(4)
P C30 1.868(4)
P C33 1.872(4)
P C36 1.879(4)
Cl1 C39 1.758(5)
Cl2 C39 1.758(5)
Cl3 C40 1.745(8)
Cl4 C40 1.750(9)
N1 C7 1.377(5)
N1 C8 1.395(5)
N1 C6 1.437(5)
N2 C7 1.365(5)
N2 C13 1.391(5)
N2 C14 1.464(5)
N3 C16 1.374(5)
N3 C17 1.390(5)
N3 C15 1.455(5)
N4 C16 1.383(5)
N4 C22 1.395(5)
N4 C23 1.445(5)
O1 C29 1.155(5)
C8 C13 1.401(6)
C8 C9 1.402(6)
C9 C10 1.389(6)
C9 H9 0.9500
C10 C11 1.396(6)
C10 H10 0.9500
C11 C12 1.379(6)
C11 H11 0.9500
C12 C13 1.394(6)
C12 H12 0.9500
C6 C5 1.391(6)
C6 C1 1.407(6)
C1 C2 1.398(6)
C2 C3 1.390(6)
C2 H2 0.9500
C3 C4 1.378(6)
C3 H3 0.9500
C4 C5 1.390(6)
C4 H4 0.9500
C5 H5 0.9500
C14 C15 1.508(5)
C14 H14A 0.9900
C14 H14B 0.9900
C15 H15A 0.9900
C15 H15B 0.9900
C17 C22 1.384(6)
C17 C18 1.398(5)
C18 C19 1.396(6)
C18 H18 0.9500
C19 C20 1.389(6)
C19 H19 0.9500
C20 C21 1.386(6)
C20 H20 0.9500
C21 C22 1.395(6)
C21 H21 0.9500
C23 C28 1.376(6)
C23 C24 1.384(6)
C24 C25 1.386(6)
C24 H24 0.9500
C25 C26 1.387(6)
C25 H25 0.9500
C26 C27 1.377(7)
C26 H26 0.9500
C27 C28 1.394(6)
C27 H27 0.9500
C28 H28 0.9500
C30 C31 1.535(6)
C30 C32 1.537(6)
C30 H30 1.0000
C31 H31A 0.9800
C31 H31B 0.9800
C31 H31C 0.9800
C32 H32A 0.9800
C32 H32B 0.9800
C32 H32C 0.9800
C33 C34 1.534(6)
C33 C35 1.539(6)
C33 H33 1.0000
C34 H34A 0.9800
C34 H34B 0.9800
C34 H34C 0.9800
C35 H35A 0.9800
C35 H35B 0.9800
C35 H35C 0.9800
C36 C38 1.531(6)
C36 C37 1.535(6)
C36 H36 1.0000
C37 H37A 0.9800
C37 H37B 0.9800
C37 H37C 0.9800
C38 H38A 0.9800
C38 H38B 0.9800
C38 H38C 0.9800
C39 H39A 0.9900
C39 H39B 0.9900
C40 H40A 0.9900
C40 H40B 0.9900
C41 Cl5A 1.742(5)
C41 Cl5B 1.750(6)
C41 Cl6B 1.756(6)
C41 Cl6C 1.770(7)
C41 Cl6A 1.776(5)
C41 Cl5C 1.779(7)
C41 H41A 0.9900
C41 H41B 0.9900
C41 H41C 0.9900
C41 H41D 0.9900
C41 H41E 0.9900
C41 H41F 0.9900
Cl5A H41E 1.6326
C42 Cl8 1.753(9)
C42 Cl7 1.757(9)
C42 H42A 0.9900
C42 H42B 0.9900
